data_4073865
loop_
_publ_author_name
'Han, Ying-Feng'
'Lin, Yue-Jian'
'Jia, Wei-Guo'
'Weng, Lin-Hong'
'Jin, Guo-Xin'

_publ_section_title
;
 Stepwise Formation of Tetra- and Hexanuclear Iridium and Rhodium
 Complexes Containing Oxalato Ligands
;
_journal_issue 24
_journal_name_full Organometallics
_journal_page_first 5848
_journal_paper_doi 10.1021/om700691u
_journal_volume 26
_journal_year 2007
_chemical_formula_sum 'C72 H76 F12 Ir4 N8 O22 S4'
_chemical_formula_weight 2530.45
_chemical_name_systematic
; 
 ? 
;
_space_group_IT_number 14
_symmetry_cell_setting monoclinic
_symmetry_space_group_name_Hall '-P 2yn'
_symmetry_space_group_name_H-M 'P 1 21/n 1'
_atom_sites_solution_hydrogens geom
_atom_sites_solution_primary direct
_atom_sites_solution_secondary difmap
_audit_creation_method SHELXL-97
_cell_angle_alpha 90.00
_cell_angle_beta 91.905(6)
_cell_angle_gamma 90.00
_cell_formula_units_Z 4
_cell_length_a 16.654(5)
_cell_length_b 30.945(10)
_cell_length_c 18.917(6)
_cell_measurement_reflns_used 897
_cell_measurement_temperature 293(2)
_cell_measurement_theta_max 18.720
_cell_measurement_theta_min 2.030
_cell_volume 9744(5)
_computing_cell_refinement 'Bruker SMART'
_computing_data_collection 'Bruker SMART'
_computing_data_reduction 'Bruker SHELXTL'
_computing_molecular_graphics 'Bruker SHELXTL'
_computing_publication_material 'Bruker SHELXTL'
_computing_structure_refinement 'SHELXL-97 (Sheldrick, 1997)'
_computing_structure_solution 'SHELXS-97 (Sheldrick, 1990)'
_diffrn_ambient_temperature 293(2)
_diffrn_measured_fraction_theta_full 0.998
_diffrn_measured_fraction_theta_max 0.998
_diffrn_measurement_device_type 'CCD area detector'
_diffrn_measurement_method 'phi and omega scans'
_diffrn_radiation_monochromator graphite
_diffrn_radiation_source 'fine-focus sealed tube'
_diffrn_radiation_type MoK\a
_diffrn_radiation_wavelength 0.71073
_diffrn_reflns_av_R_equivalents 0.0741
_diffrn_reflns_av_sigmaI/netI 0.1209
_diffrn_reflns_limit_h_max 19
_diffrn_reflns_limit_h_min -19
_diffrn_reflns_limit_k_max 36
_diffrn_reflns_limit_k_min -16
_diffrn_reflns_limit_l_max 22
_diffrn_reflns_limit_l_min -22
_diffrn_reflns_number 40809
_diffrn_reflns_theta_full 25.01
_diffrn_reflns_theta_max 25.01
_diffrn_reflns_theta_min 1.26
_diffrn_standards_decay_% 5.31
_exptl_absorpt_coefficient_mu 5.620
_exptl_absorpt_correction_T_max 0.6620
_exptl_absorpt_correction_T_min 0.4861
_exptl_absorpt_correction_type multi-scan
_exptl_absorpt_process_details sadabs
_exptl_crystal_colour yellow
_exptl_crystal_density_diffrn 1.725
_exptl_crystal_density_method 'not measured'
_exptl_crystal_description prism
_exptl_crystal_F_000 4880
_exptl_crystal_size_max 0.15
_exptl_crystal_size_mid 0.15
_exptl_crystal_size_min 0.08
_refine_diff_density_max 3.487
_refine_diff_density_min -1.426
_refine_diff_density_rms 0.201
_refine_ls_extinction_method none
_refine_ls_goodness_of_fit_ref 0.871
_refine_ls_hydrogen_treatment constr
_refine_ls_matrix_type full
_refine_ls_number_parameters 1059
_refine_ls_number_reflns 17143
_refine_ls_number_restraints 0
_refine_ls_restrained_S_all 0.871
_refine_ls_R_factor_all 0.1299
_refine_ls_R_factor_gt 0.0710
_refine_ls_shift/su_max 0.118
_refine_ls_shift/su_mean 0.003
_refine_ls_structure_factor_coef Fsqd
_refine_ls_weighting_details 'calc w=1/[\s^2^(Fo^2^)+(0.1005P)^2^+0.0000P] where P=(Fo^2^+2Fc^2^)/3'
_refine_ls_weighting_scheme calc
_refine_ls_wR_factor_gt 0.1666
_refine_ls_wR_factor_ref 0.1864
_reflns_number_gt 8219
_reflns_number_total 17143
_reflns_threshold_expression >2sigma(I)
_cod_data_source_file om700691u-file003.cif
_cod_data_source_block f70530b
_cod_depositor_comments
;
The following automatic conversions were performed:

'_symmetry_cell_setting' value 'Monoclinic' changed to 'monoclinic'
according to /home/saulius/struct/CIF-dictionaries/cif_core.dic
dictionary named 'cif_core.dic' version 2.4.1 from 2010-06-29.

Automatic conversion script
Id: cif_fix_values 1715 2011-07-08 13:25:40Z adriana 
;
_cod_original_sg_symbol_H-M P2(1)/n
_cod_database_code 4073865

loop_
_symmetry_equiv_pos_as_xyz
'x, y, z'
'-x+1/2, y+1/2, -z+1/2'
'-x, -y, -z'
'x-1/2, -y-1/2, z-1/2'

loop_
_atom_site_label
_atom_site_type_symbol
_atom_site_fract_x
_atom_site_fract_y
_atom_site_fract_z
_atom_site_U_iso_or_equiv
_atom_site_adp_type
_atom_site_occupancy
_atom_site_symmetry_multiplicity
_atom_site_calc_flag
_atom_site_refinement_flags
_atom_site_disorder_assembly
_atom_site_disorder_group
Ir1 Ir 0.957020(1) 0.140759(1) 0.886647(1) 0.05926(1) Uani 1 1 d . . .
Ir2 Ir 0.738336(1) -0.154432(1) 0.377178(1) 0.07981(1) Uani 1 1 d . . .
Ir3 Ir 0.823661(1) 0.268696(1) 0.717769(1) 0.06880(1) Uani 1 1 d . . .
Ir4 Ir 0.628947(1) -0.022504(1) 0.200079(1) 0.06387(1) Uani 1 1 d . . .
N1 N 0.87358(2) 0.108967(10) 0.818278(16) 0.06452(12) Uani 1 1 d . . .
N2 N 0.71493(2) -0.101650(11) 0.445102(17) 0.07508(13) Uani 1 1 d . A .
N3 N 0.77189(2) 0.208497(11) 0.685290(18) 0.07284(13) Uani 1 1 d . A .
N4 N 0.631667(18) -0.000044(9) 0.304979(16) 0.05377(10) Uani 1 1 d . A .
N5 N 0.65089(2) 0.010783(12) 0.714964(18) 0.07958(14) Uani 1 1 d . . .
N6 N 0.62967(2) -0.018483(13) 0.66171(2) 0.09296(15) Uani 1 1 d . . .
N7 N 0.57581(3) 0.089417(13) 0.59949(2) 0.09634(15) Uani 1 1 d . . .
N8 N 0.55862(2) 0.061395(12) 0.543063(18) 0.08859(14) Uani 1 1 d . . .
O1 O 0.866452(15) 0.189949(8) 0.888740(13) 0.05974(9) Uani 1 1 d . A .
O2 O 0.983098(15) 0.179005(8) 0.795349(13) 0.06299(9) Uani 1 1 d . . .
O3 O 0.814322(16) 0.242506(8) 0.820843(14) 0.06368(9) Uani 1 1 d . A .
O4 O 0.932208(15) 0.231116(8) 0.729915(13) 0.06168(9) Uani 1 1 d . A .
O5 O 0.781091(17) -0.105143(9) 0.308144(14) 0.07453(10) Uani 1 1 d . A .
O6 O 0.639881(18) -0.134398(8) 0.321878(13) 0.07906(10) Uani 1 1 d . A .
O7 O 0.738550(15) -0.054219(8) 0.235004(14) 0.06750(9) Uani 1 1 d . A .
O8 O 0.587913(17) -0.081799(8) 0.247400(14) 0.07096(10) Uani 1 1 d . A .
O9 O 0.748944(19) 0.006857(10) 0.641227(15) 0.08495(12) Uani 1 1 d . . .
O10 O 0.673112(17) 0.092875(8) 0.521208(15) 0.06948(10) Uani 1 1 d . . .
O11 O 0.21367(3) 0.101974(16) 0.04576(3) 0.1937(2) Uani 1 1 d . . .
O12 O 0.12438(3) 0.044938(16) 0.04790(3) 0.1878(2) Uani 1 1 d . . .
O13 O 0.11390(2) 0.103218(13) 0.13186(2) 0.13680(17) Uani 1 1 d . . .
O14 O 0.01897(3) 0.357701(14) 0.93609(3) 0.1736(2) Uani 1 1 d . . .
O15 O -0.00081(3) 0.284129(13) 0.89431(3) 0.1508(2) Uani 1 1 d . . .
O16 O 0.08745(3) 0.300204(15) 0.99724(2) 0.1610(2) Uani 1 1 d . . .
O17 O 0.87576(3) 0.639552(16) 0.59189(2) 0.1713(2) Uani 1 1 d . . .
O18 O 0.80191(3) 0.604751(17) 0.50267(3) 0.1936(3) Uani 1 1 d . . .
O19 O 0.93677(3) 0.623674(17) 0.48605(3) 0.2118(2) Uani 1 1 d . . .
S1 S 0.158518(11) 0.077860(6) 0.084813(10) 0.12684(7) Uani 1 1 d . . .
S2 S 0.047995(10) 0.314923(6) 0.933325(9) 0.11987(7) Uani 1 1 d . . .
S3 S 0.867745(11) 0.632065(6) 0.517988(9) 0.12820(7) Uani 1 1 d . . .
F1 F 0.26659(3) 0.075024(14) 0.18405(3) 0.2687(3) Uani 1 1 d . . .
F2 F 0.27016(3) 0.024031(13) 0.11171(2) 0.16753(19) Uani 1 1 d . . .
F3 F 0.17478(4) 0.028096(18) 0.18376(3) 0.2696(3) Uani 1 1 d . . .
F4 F 0.19104(3) 0.348170(13) 0.90165(2) 0.1987(2) Uani 1 1 d . . .
F5 F 0.11057(4) 0.33698(2) 0.81736(3) 0.2485(3) Uani 1 1 d . . .
F6 F 0.17114(2) 0.282912(12) 0.87221(2) 0.19148(19) Uani 1 1 d . . .
F7 F 0.88992(3) 0.710186(15) 0.48700(3) 0.2495(3) Uani 1 1 d . . .
F8 F 0.77759(4) 0.697088(16) 0.50781(3) 0.2821(3) Uani 1 1 d . . .
F9 F 0.82906(3) 0.680363(14) 0.41156(2) 0.2026(2) Uani 1 1 d . . .
C1 C 0.72069(3) 0.026296(14) 0.69857(2) 0.07192(16) Uani 1 1 d . . .
C2 C 0.68833(3) -0.018981(14) 0.61890(2) 0.06940(15) Uani 1 1 d . A .
C3 C 0.79780(2) 0.101302(14) 0.83649(2) 0.07105(15) Uani 1 1 d . . .
H3 H 0.7787 0.1150 0.8763 0.085 Uiso 1 1 calc R . .
C4 C 0.74885(3) 0.075065(16) 0.80027(2) 0.08497(18) Uani 1 1 d . . .
H4 H 0.6980 0.0693 0.8170 0.102 Uiso 1 1 calc R . .
C5 C 0.77314(2) 0.055351(12) 0.73556(2) 0.06192(14) Uani 1 1 d . . .
C6 C 0.84437(3) 0.065019(15) 0.71296(2) 0.08475(18) Uani 1 1 d . . .
H6 H 0.8613 0.0547 0.6697 0.102 Uiso 1 1 calc R . .
C7 C 0.89609(3) 0.092151(16) 0.75699(2) 0.0923(2) Uani 1 1 d . . .
H7 H 0.9475 0.0982 0.7419 0.111 Uiso 1 1 calc R . .
C8 C 0.76979(3) -0.071707(14) 0.46263(2) 0.08218(17) Uani 1 1 d . . .
H8 H 0.8150 -0.0694 0.4353 0.099 Uiso 1 1 calc R A .
C9 C 0.76304(3) -0.045500(17) 0.51620(3) 0.1046(2) Uani 1 1 d . A .
H9 H 0.8045 -0.0260 0.5260 0.126 Uiso 1 1 calc R . .
C10 C 0.69892(2) -0.045264(14) 0.55809(2) 0.06848(15) Uani 1 1 d . . .
C11 C 0.63540(3) -0.073289(13) 0.53718(2) 0.06906(15) Uani 1 1 d . A .
H11 H 0.5879 -0.0727 0.5616 0.083 Uiso 1 1 calc R . .
C12 C 0.64279(3) -0.101605(13) 0.48084(2) 0.07027(16) Uani 1 1 d . . .
H12 H 0.6009 -0.1200 0.4673 0.084 Uiso 1 1 calc R A .
C13 C 0.64160(3) 0.107318(13) 0.58306(2) 0.07502(16) Uani 1 1 d . A .
C14 C 0.61550(3) 0.064159(13) 0.50117(2) 0.06621(15) Uani 1 1 d . A .
C15 C 0.70246(3) 0.192794(16) 0.71163(3) 0.09085(19) Uani 1 1 d . . .
H15 H 0.6826 0.2042 0.7530 0.109 Uiso 1 1 calc R A .
C16 C 0.66259(3) 0.160562(14) 0.67737(2) 0.07726(17) Uani 1 1 d . A .
H16 H 0.6139 0.1517 0.6952 0.093 Uiso 1 1 calc R . .
C17 C 0.68761(3) 0.141084(15) 0.62119(2) 0.07639(17) Uani 1 1 d . . .
C18 C 0.76212(3) 0.156350(14) 0.59453(2) 0.07679(16) Uani 1 1 d . A .
H18 H 0.7826 0.1436 0.5545 0.092 Uiso 1 1 calc R . .
C19 C 0.80272(3) 0.188807(15) 0.62658(2) 0.09139(19) Uani 1 1 d . . .
H19 H 0.8515 0.1980 0.6092 0.110 Uiso 1 1 calc R A .
C20 C 0.69357(3) 0.022321(14) 0.33341(3) 0.08952(18) Uani 1 1 d . . .
H20 H 0.7407 0.0231 0.3085 0.107 Uiso 1 1 calc R A .
C21 C 0.69268(2) 0.043617(14) 0.39495(2) 0.06746(15) Uani 1 1 d . A .
H21 H 0.7370 0.0595 0.4111 0.081 Uiso 1 1 calc R . .
C22 C 0.62341(2) 0.041378(12) 0.43407(2) 0.05862(14) Uani 1 1 d . . .
C23 C 0.56284(3) 0.015137(13) 0.41053(2) 0.06673(15) Uani 1 1 d . A .
H23 H 0.5187 0.0107 0.4385 0.080 Uiso 1 1 calc R . .
C24 C 0.56622(2) -0.005201(11) 0.34483(2) 0.05673(13) Uani 1 1 d . . .
H24 H 0.5236 -0.0223 0.3284 0.068 Uiso 1 1 calc R A .
C25 C 0.86455(2) 0.213582(11) 0.83604(2) 0.05766(13) Uani 1 1 d . . .
C26 C 0.93204(2) 0.206144(11) 0.78253(2) 0.04990(12) Uani 1 1 d . A .
C27 C 0.72987(2) -0.085280(12) 0.275041(18) 0.05478(13) Uani 1 1 d . . .
C28 C 0.64302(3) -0.102285(14) 0.28302(2) 0.07242(12) Uiso 1 1 d . A .
C29 C 1.06525(3) 0.151442(14) 0.94821(2) 0.06967(16) Uani 1 1 d . . .
C30 C 1.00462(3) 0.147606(15) 0.99229(2) 0.07419(16) Uani 1 1 d . . .
C31 C 0.96531(3) 0.105664(17) 0.98368(2) 0.09372(18) Uani 1 1 d . . .
C32 C 1.01077(3) 0.085132(14) 0.93112(3) 0.09359(18) Uani 1 1 d . . .
C33 C 1.07167(2) 0.113850(13) 0.90724(2) 0.06638(14) Uani 1 1 d . . .
C34 C 1.12603(3) 0.186878(19) 0.93728(3) 0.1170(3) Uani 1 1 d . . .
H34A H 1.1038 0.2141 0.9510 0.175 Uiso 1 1 calc R . .
H34B H 1.1392 0.1880 0.8883 0.175 Uiso 1 1 calc R . .
H34C H 1.1737 0.1811 0.9656 0.175 Uiso 1 1 calc R . .
C35 C 0.97409(3) 0.18250(2) 1.04027(3) 0.1222(3) Uani 1 1 d . . .
H35A H 1.0050 0.2083 1.0344 0.183 Uiso 1 1 calc R . .
H35B H 0.9792 0.1731 1.0885 0.183 Uiso 1 1 calc R . .
H35C H 0.9186 0.1883 1.0284 0.183 Uiso 1 1 calc R . .
C36 C 0.90233(3) 0.08641(2) 1.02226(3) 0.1436(3) Uani 1 1 d . . .
H36A H 0.8725 0.0668 0.9921 0.215 Uiso 1 1 calc R . .
H36B H 0.8671 0.1086 1.0386 0.215 Uiso 1 1 calc R . .
H36C H 0.9250 0.0709 1.0621 0.215 Uiso 1 1 calc R . .
C37 C 0.99689(4) 0.038413(18) 0.90386(4) 0.1513(3) Uani 1 1 d . . .
H37A H 1.0399 0.0202 0.9210 0.227 Uiso 1 1 calc R . .
H37B H 0.9953 0.0384 0.8531 0.227 Uiso 1 1 calc R . .
H37C H 0.9468 0.0277 0.9206 0.227 Uiso 1 1 calc R . .
C38 C 1.13640(3) 0.106845(18) 0.85252(3) 0.1200(2) Uani 1 1 d . . .
H38A H 1.1616 0.1339 0.8424 0.180 Uiso 1 1 calc R . .
H38B H 1.1121 0.0953 0.8099 0.180 Uiso 1 1 calc R . .
H38C H 1.1760 0.0870 0.8711 0.180 Uiso 1 1 calc R . .
C39 C 0.806017(7) -0.209900(3) 0.343472(5) 0.0592(2) Uani 0.60 1 d PG A 1
C40 C 0.855466(7) -0.188305(3) 0.394211(6) 0.0731(3) Uani 0.60 1 d PG A 1
C41 C 0.815025(8) -0.187677(3) 0.458622(6) 0.0857(3) Uani 0.60 1 d PG A 1
C42 C 0.740588(8) -0.208887(3) 0.447695(6) 0.0943(3) Uani 0.60 1 d PG A 1
C43 C 0.735021(7) -0.222621(3) 0.376528(6) 0.1068(4) Uani 0.60 1 d PG A 1
C44 C 0.825510(7) -0.217928(3) 0.267705(6) 0.1141(3) Uani 0.60 1 d PG A 1
H44A H 0.8567 -0.1943 0.2506 0.171 Uiso 0.60 1 calc PR A 1
H44B H 0.7766 -0.2204 0.2397 0.171 Uiso 0.60 1 calc PR A 1
H44C H 0.8557 -0.2442 0.2644 0.171 Uiso 0.60 1 calc PR A 1
C45 C 0.936746(7) -0.169345(3) 0.381844(6) 0.2167(7) Uani 0.60 1 d PG A 1
H45A H 0.9756 -0.1922 0.3794 0.325 Uiso 0.60 1 calc PR A 1
H45B H 0.9515 -0.1502 0.4200 0.325 Uiso 0.60 1 calc PR A 1
H45C H 0.9351 -0.1536 0.3381 0.325 Uiso 0.60 1 calc PR A 1
C46 C 0.845770(9) -0.167933(3) 0.526745(6) 0.1483(4) Uani 0.60 1 d PG A 1
H46A H 0.8069 -0.1720 0.5625 0.222 Uiso 0.60 1 calc PR A 1
H46B H 0.8547 -0.1376 0.5200 0.222 Uiso 0.60 1 calc PR A 1
H46C H 0.8954 -0.1816 0.5413 0.222 Uiso 0.60 1 calc PR A 1
C47 C 0.678309(8) -0.215644(3) 0.502165(6) 0.0972(3) Uani 0.60 1 d PG A 1
H47A H 0.6258 -0.2149 0.4797 0.146 Uiso 0.60 1 calc PR A 1
H47B H 0.6826 -0.1931 0.5370 0.146 Uiso 0.60 1 calc PR A 1
H47C H 0.6867 -0.2432 0.5246 0.146 Uiso 0.60 1 calc PR A 1
C48 C 0.665789(7) -0.246543(3) 0.342069(6) 0.1296(3) Uani 0.60 1 d PG A 1
H48A H 0.6247 -0.2508 0.3758 0.194 Uiso 0.60 1 calc PR A 1
H48B H 0.6840 -0.2741 0.3255 0.194 Uiso 0.60 1 calc PR A 1
H48C H 0.6444 -0.2300 0.3028 0.194 Uiso 0.60 1 calc PR A 1
C39' C 0.832577(7) -0.200956(3) 0.387993(6) 0.1099(5) Uiso 0.40 1 d PG A 2
C40' C 0.791721(8) -0.198640(3) 0.456106(6) 0.0471(2) Uiso 0.40 1 d PG A 2
C41' C 0.707976(8) -0.213465(3) 0.444001(6) 0.0417(2) Uiso 0.40 1 d PG A 2
C42' C 0.697080(7) -0.224940(3) 0.368409(6) 0.0845(4) Uiso 0.40 1 d PG A 2
C43' C 0.774089(7) -0.217209(3) 0.333795(6) 0.0951(4) Uiso 0.40 1 d PG A 2
C44' C 0.922417(7) -0.188349(3) 0.375413(6) 0.1318(6) Uani 0.40 1 d PG A 2
H44D H 0.9338 -0.1608 0.3967 0.198 Uiso 0.40 1 calc PR A 2
H44E H 0.9309 -0.1868 0.3255 0.198 Uiso 0.40 1 calc PR A 2
H44F H 0.9574 -0.2098 0.3964 0.198 Uiso 0.40 1 calc PR A 2
C45' C 0.830495(9) -0.183145(3) 0.528643(6) 0.5080(11) Uani 0.40 1 d PG A 2
H45D H 0.8640 -0.2057 0.5483 0.762 Uiso 0.40 1 calc PR A 2
H45E H 0.7888 -0.1765 0.5608 0.762 Uiso 0.40 1 calc PR A 2
H45F H 0.8624 -0.1578 0.5212 0.762 Uiso 0.40 1 calc PR A 2
C46' C 0.642106(8) -0.216495(3) 0.501413(7) 0.2034(11) Uani 0.40 1 d PG A 2
H46D H 0.5912 -0.2234 0.4789 0.305 Uiso 0.40 1 calc PR A 2
H46E H 0.6383 -0.1893 0.5254 0.305 Uiso 0.40 1 calc PR A 2
H46F H 0.6566 -0.2386 0.5350 0.305 Uiso 0.40 1 calc PR A 2
C47' C 0.617594(7) -0.242312(3) 0.331353(7) 0.1626(6) Uani 0.40 1 d PG A 2
H47D H 0.6165 -0.2344 0.2822 0.244 Uiso 0.40 1 calc PR A 2
H47E H 0.5721 -0.2299 0.3536 0.244 Uiso 0.40 1 calc PR A 2
H47F H 0.6157 -0.2732 0.3356 0.244 Uiso 0.40 1 calc PR A 2
C48' C 0.790834(8) -0.224915(3) 0.253480(6) 0.3671(16) Uani 0.40 1 d PG A 2
H48D H 0.8059 -0.1981 0.2321 0.551 Uiso 0.40 1 calc PR A 2
H48E H 0.7432 -0.2359 0.2298 0.551 Uiso 0.40 1 calc PR A 2
H48F H 0.8336 -0.2455 0.2494 0.551 Uiso 0.40 1 calc PR A 2
C49 C 0.846338(17) 0.337103(6) 0.732388(10) 0.0620(3) Uani 0.55 1 d PG A 1
C50 C 0.877471(16) 0.324190(6) 0.666632(10) 0.0953(3) Uani 0.55 1 d PG A 1
C51 C 0.812672(15) 0.308170(6) 0.623464(10) 0.0931(3) Uani 0.55 1 d PG A 1
C52 C 0.741491(16) 0.311187(6) 0.662537(10) 0.1477(5) Uiso 0.55 1 d PG A 1
C53 C 0.762296(17) 0.329068(6) 0.729854(10) 0.1026(3) Uani 0.55 1 d PG A 1
C54 C 0.894175(18) 0.356051(6) 0.794133(11) 0.1267(5) Uani 0.55 1 d PG A 1
H54A H 0.8697 0.3826 0.8085 0.190 Uiso 0.55 1 calc PR A 1
H54B H 0.9481 0.3617 0.7803 0.190 Uiso 0.55 1 calc PR A 1
H54C H 0.8951 0.3360 0.8328 0.190 Uiso 0.55 1 calc PR A 1
C55 C 0.964216(16) 0.326994(6) 0.646211(10) 0.1719(6) Uiso 0.55 1 d PG A 1
H55A H 0.9980 0.3148 0.6832 0.258 Uiso 0.55 1 calc PR A 1
H55B H 0.9785 0.3567 0.6393 0.258 Uiso 0.55 1 calc PR A 1
H55C H 0.9713 0.3112 0.6032 0.258 Uiso 0.55 1 calc PR A 1
C56 C 0.818446(14) 0.290959(5) 0.549096(9) 0.1687(6) Uani 0.55 1 d PG A 1
H56A H 0.8692 0.2991 0.5304 0.253 Uiso 0.55 1 calc PR A 1
H56B H 0.7756 0.3028 0.5199 0.253 Uiso 0.55 1 calc PR A 1
H56C H 0.8142 0.2600 0.5497 0.253 Uiso 0.55 1 calc PR A 1
C57 C 0.658313(15) 0.297741(6) 0.636995(10) 0.1363(4) Uani 0.55 1 d PG A 1
H57A H 0.6271 0.2900 0.6768 0.204 Uiso 0.55 1 calc PR A 1
H57B H 0.6622 0.2734 0.6059 0.204 Uiso 0.55 1 calc PR A 1
H57C H 0.6328 0.3213 0.6121 0.204 Uiso 0.55 1 calc PR A 1
C58 C 0.705121(18) 0.337968(6) 0.788438(11) 0.1229(4) Uani 0.55 1 d PG A 1
H58A H 0.7269 0.3264 0.8321 0.184 Uiso 0.55 1 calc PR A 1
H58B H 0.6543 0.3246 0.7773 0.184 Uiso 0.55 1 calc PR A 1
H58C H 0.6979 0.3686 0.7932 0.184 Uiso 0.55 1 calc PR A 1
C49' C 0.876885(16) 0.327263(6) 0.685494(10) 0.1056(4) Uiso 0.45 1 d PG A 2
C50' C 0.828341(15) 0.308778(6) 0.628951(10) 0.1098(4) Uiso 0.45 1 d PG A 2
C51' C 0.746940(16) 0.306478(6) 0.651742(10) 0.0591(2) Uiso 0.45 1 d PG A 2
C52' C 0.745175(17) 0.323546(6) 0.722369(10) 0.0648(3) Uiso 0.45 1 d PG A 2
C53' C 0.825483(17) 0.336395(6) 0.743235(10) 0.0755(3) Uiso 0.45 1 d PG A 2
C54' C 0.967256(17) 0.335727(6) 0.684414(11) 0.1560(6) Uiso 0.45 1 d PG A 2
H54D H 0.9846 0.3496 0.7277 0.234 Uiso 0.45 1 calc PR A 2
H54E H 0.9787 0.3541 0.6451 0.234 Uiso 0.45 1 calc PR A 2
H54F H 0.9952 0.3088 0.6798 0.234 Uiso 0.45 1 calc PR A 2
C55' C 0.858049(14) 0.294135(5) 0.557212(10) 0.1592(7) Uani 0.45 1 d PG A 2
H55D H 0.8143 0.2947 0.5229 0.239 Uiso 0.45 1 calc PR A 2
H55E H 0.8788 0.2653 0.5612 0.239 Uiso 0.45 1 calc PR A 2
H55F H 0.8997 0.3132 0.5425 0.239 Uiso 0.45 1 calc PR A 2
C56' C 0.674930(15) 0.288966(5) 0.608483(10) 0.1292(5) Uani 0.45 1 d PG A 2
H56D H 0.6910 0.2824 0.5614 0.194 Uiso 0.45 1 calc PR A 2
H56E H 0.6331 0.3103 0.6065 0.194 Uiso 0.45 1 calc PR A 2
H56F H 0.6555 0.2632 0.6304 0.194 Uiso 0.45 1 calc PR A 2
C57' C 0.670961(18) 0.327365(6) 0.767374(11) 0.1217(5) Uani 0.45 1 d PG A 2
H57D H 0.6257 0.3145 0.7427 0.182 Uiso 0.45 1 calc PR A 2
H57E H 0.6600 0.3573 0.7762 0.182 Uiso 0.45 1 calc PR A 2
H57F H 0.6806 0.3127 0.8115 0.182 Uiso 0.45 1 calc PR A 2
C58' C 0.851629(19) 0.356266(6) 0.814304(11) 0.1409(5) Uani 0.45 1 d PG A 2
H58D H 0.8743 0.3843 0.8067 0.211 Uiso 0.45 1 calc PR A 2
H58E H 0.8912 0.3380 0.8373 0.211 Uiso 0.45 1 calc PR A 2
H58F H 0.8059 0.3589 0.8436 0.211 Uiso 0.45 1 calc PR A 2
C59 C 0.537494(10) -0.010452(4) 0.121703(8) 0.02193(13) Uiso 0.50 1 d PG A 1
C60 C 0.561250(10) 0.029463(4) 0.155897(8) 0.0745(3) Uiso 0.50 1 d PG A 1
C61 C 0.644998(10) 0.036827(4) 0.142608(7) 0.0766(3) Uani 0.50 1 d PG A 1
C62 C 0.672998(11) 0.001461(4) 0.100198(7) 0.1021(4) Uani 0.50 1 d PG A 1
C63 C 0.606558(10) -0.027759(4) 0.087280(7) 0.03918(16) Uiso 0.50 1 d PG A 1
C64 C 0.453562(10) -0.030896(4) 0.121915(9) 0.0801(3) Uani 0.50 1 d PG A 1
H64A H 0.4558 -0.0596 0.1029 0.120 Uiso 0.50 1 calc PR A 1
H64B H 0.4169 -0.0138 0.0935 0.120 Uiso 0.50 1 calc PR A 1
H64C H 0.4354 -0.0321 0.1695 0.120 Uiso 0.50 1 calc PR A 1
C65 C 0.507005(10) 0.058899(4) 0.198837(9) 0.1476(5) Uani 0.50 1 d PG A 1
H65A H 0.5395 0.0795 0.2248 0.221 Uiso 0.50 1 calc PR A 1
H65B H 0.4773 0.0417 0.2312 0.221 Uiso 0.50 1 calc PR A 1
H65C H 0.4703 0.0739 0.1673 0.221 Uiso 0.50 1 calc PR A 1
C66 C 0.695404(11) 0.075461(4) 0.168939(7) 0.1253(5) Uani 0.50 1 d PG A 1
H66A H 0.6794 0.0835 0.2154 0.188 Uiso 0.50 1 calc PR A 1
H66B H 0.6871 0.0994 0.1373 0.188 Uiso 0.50 1 calc PR A 1
H66C H 0.7512 0.0677 0.1706 0.188 Uiso 0.50 1 calc PR A 1
C67 C 0.758397(11) -0.004096(4) 0.073532(7) 0.0911(4) Uani 0.50 1 d PG A 1
H67A H 0.7965 0.0062 0.1088 0.137 Uiso 0.50 1 calc PR A 1
H67B H 0.7638 0.0121 0.0307 0.137 Uiso 0.50 1 calc PR A 1
H67C H 0.7682 -0.0341 0.0644 0.137 Uiso 0.50 1 calc PR A 1
C68 C 0.608933(11) -0.069832(4) 0.044468(7) 0.0947(3) Uani 0.50 1 d PG A 1
H68A H 0.6333 -0.0644 0.0001 0.142 Uiso 0.50 1 calc PR A 1
H68B H 0.5552 -0.0803 0.0361 0.142 Uiso 0.50 1 calc PR A 1
H68C H 0.6397 -0.0911 0.0705 0.142 Uiso 0.50 1 calc PR A 1
C59' C 0.541460(10) 0.023362(4) 0.154003(8) 0.0727(3) Uani 0.50 1 d PG A 2
C60' C 0.624718(10) 0.038998(4) 0.146426(8) 0.1105(4) Uiso 0.50 1 d PG A 2
C61' C 0.668656(11) 0.006408(4) 0.105461(7) 0.0642(2) Uiso 0.50 1 d PG A 2
C62' C 0.612547(10) -0.029370(4) 0.087723(7) 0.1618(6) Uiso 0.50 1 d PG A 2
C63' C 0.533937(10) -0.018888(4) 0.117723(8) 0.6312(11) Uani 0.50 1 d PG A 2
C64' C 0.472971(10) 0.047432(4) 0.193663(9) 0.1260(5) Uani 0.50 1 d PG A 2
H64D H 0.4964 0.0649 0.2308 0.189 Uiso 0.50 1 calc PR A 2
H64E H 0.4375 0.0266 0.2135 0.189 Uiso 0.50 1 calc PR A 2
H64F H 0.4432 0.0655 0.1608 0.189 Uiso 0.50 1 calc PR A 2
C65' C 0.660280(11) 0.082606(4) 0.176615(8) 0.1125(5) Uani 0.50 1 d PG A 2
H65D H 0.7100 0.0888 0.1545 0.169 Uiso 0.50 1 calc PR A 2
H65E H 0.6697 0.0800 0.2268 0.169 Uiso 0.50 1 calc PR A 2
H65F H 0.6228 0.1056 0.1670 0.169 Uiso 0.50 1 calc PR A 2
C66' C 0.759116(11) 0.009290(4) 0.084463(7) 0.0964(4) Uani 0.50 1 d PG A 2
H66D H 0.7785 -0.0191 0.0736 0.145 Uiso 0.50 1 calc PR A 2
H66E H 0.7907 0.0212 0.1232 0.145 Uiso 0.50 1 calc PR A 2
H66F H 0.7634 0.0276 0.0438 0.145 Uiso 0.50 1 calc PR A 2
C67' C 0.632896(11) -0.071198(4) 0.044555(7) 0.1531(5) Uani 0.50 1 d PG A 2
H67D H 0.6665 -0.0637 0.0062 0.230 Uiso 0.50 1 calc PR A 2
H67E H 0.5840 -0.0840 0.0261 0.230 Uiso 0.50 1 calc PR A 2
H67F H 0.6605 -0.0915 0.0751 0.230 Uiso 0.50 1 calc PR A 2
C68' C 0.456051(10) -0.047623(4) 0.112044(9) 0.1473(4) Uani 0.50 1 d PG A 2
H68D H 0.4524 -0.0611 0.0663 0.221 Uiso 0.50 1 calc PR A 2
H68E H 0.4096 -0.0298 0.1183 0.221 Uiso 0.50 1 calc PR A 2
H68F H 0.4586 -0.0695 0.1480 0.221 Uiso 0.50 1 calc PR A 2
C69 C 0.23007(3) 0.053676(14) 0.14241(3) 0.09490(19) Uani 1 1 d . . .
C70 C 0.13386(4) 0.317422(19) 0.87721(4) 0.1454(3) Uani 1 1 d . . .
C71 C 0.83853(4) 0.67897(2) 0.47904(3) 0.1386(3) Uani 1 1 d . . .

loop_
_atom_site_aniso_label
_atom_site_aniso_U_11
_atom_site_aniso_U_22
_atom_site_aniso_U_33
_atom_site_aniso_U_23
_atom_site_aniso_U_13
_atom_site_aniso_U_12
Ir1 0.06000(1) 0.05857(1) 0.05928(1) 0.00448(1) 0.00286(1) 0.00100(1)
Ir2 0.11539(1) 0.06605(1) 0.05910(1) -0.00007(1) 0.01938(1) 0.01097(1)
Ir3 0.08871(1) 0.05895(1) 0.05744(1) -0.00415(1) -0.01698(1) 0.00538(1)
Ir4 0.07002(1) 0.05094(1) 0.07140(1) -0.00457(1) 0.01380(1) -0.00196(1)
N1 0.0907(2) 0.04913(18) 0.05345(19) -0.00641(17) -0.00127(18) -0.00028(18)
N2 0.1028(3) 0.0742(2) 0.04899(19) -0.01268(18) 0.01329(19) 0.0078(2)
N3 0.0793(2) 0.0592(2) 0.0789(2) -0.02102(19) -0.01358(19) -0.00430(19)
N4 0.05506(18) 0.04042(16) 0.06615(19) -0.01030(16) 0.00686(16) -0.01241(15)
N5 0.0746(2) 0.0941(3) 0.0695(2) -0.0284(2) -0.0064(2) 0.0047(2)
N6 0.0740(2) 0.1138(3) 0.0906(3) -0.0397(2) -0.0035(2) 0.0115(2)
N7 0.1162(3) 0.0931(3) 0.0808(3) -0.0010(2) 0.0211(2) -0.0425(2)
N8 0.1131(3) 0.0967(3) 0.0566(2) -0.0233(2) 0.0125(2) -0.0432(2)
O1 0.05943(16) 0.05875(15) 0.06087(15) -0.00267(14) -0.00052(13) 0.00487(13)
O2 0.05890(16) 0.06656(16) 0.06431(16) 0.01645(14) 0.01408(13) 0.00342(14)
O3 0.06722(17) 0.06000(16) 0.06353(16) 0.00127(14) -0.00232(14) 0.00143(14)
O4 0.06263(16) 0.06978(17) 0.05252(15) 0.00073(14) 0.00023(13) -0.01035(14)
O5 0.08976(19) 0.06868(17) 0.06656(17) 0.00887(15) 0.02359(15) 0.00328(16)
O6 0.1417(2) 0.05439(14) 0.04260(14) -0.02214(12) 0.02604(15) -0.05327(14)
O7 0.06579(16) 0.06121(16) 0.07717(17) 0.00847(15) 0.02762(14) 0.01457(14)
O8 0.09045(19) 0.05200(15) 0.07161(17) -0.01011(14) 0.02044(15) -0.02563(14)
O9 0.0929(2) 0.0920(2) 0.07064(19) -0.00522(18) 0.01269(17) -0.00626(18)
O10 0.07766(18) 0.05053(15) 0.07952(18) -0.00455(15) -0.00831(16) -0.01281(14)
O11 0.1872(4) 0.1668(4) 0.2316(5) 0.0497(4) 0.0727(3) -0.0281(3)
O12 0.1863(4) 0.1450(4) 0.2234(4) -0.0237(4) -0.1257(3) 0.0040(3)
O13 0.1090(3) 0.1385(3) 0.1630(3) -0.0335(3) 0.0052(2) 0.0635(2)
O14 0.1416(3) 0.1315(3) 0.2469(5) -0.0418(4) -0.0044(4) 0.0432(3)
O15 0.1646(4) 0.1002(3) 0.1862(4) -0.0370(3) -0.0159(3) -0.0106(3)
O16 0.1649(4) 0.1646(4) 0.1523(3) -0.0622(3) -0.0139(3) 0.0130(3)
O17 0.2178(5) 0.1738(4) 0.1209(3) 0.0172(3) -0.0160(3) -0.0145(4)
O18 0.1631(4) 0.2065(4) 0.2109(5) 0.0172(4) -0.0009(4) -0.0829(3)
O19 0.1266(3) 0.2741(5) 0.2403(4) 0.1572(3) 0.0933(3) 0.0773(3)
S1 0.12027(12) 0.12315(13) 0.13586(13) 0.00172(12) -0.01435(11) 0.00387(11)
S2 0.10864(11) 0.13181(13) 0.11933(12) -0.02685(11) 0.00636(10) 0.00385(10)
S3 0.12976(13) 0.13022(12) 0.12433(12) 0.04008(11) 0.00000(11) 0.00625(11)
F1 0.2640(4) 0.1468(3) 0.3823(6) -0.0874(4) -0.1861(4) 0.0658(3)
F2 0.1781(3) 0.1524(3) 0.1704(3) 0.0040(3) -0.0193(3) 0.0342(3)
F3 0.3548(7) 0.2288(5) 0.2264(5) 0.0933(4) 0.0256(5) -0.0198(5)
F4 0.2272(4) 0.1702(3) 0.2023(4) -0.0658(3) 0.0633(3) -0.0703(3)
F5 0.2559(6) 0.3185(6) 0.1710(4) 0.0673(4) 0.0057(4) -0.0108(5)
F6 0.1998(3) 0.1300(3) 0.2509(4) -0.0632(3) 0.1020(3) -0.0114(3)
F7 0.2567(5) 0.1425(3) 0.3502(7) 0.0225(4) 0.0234(5) -0.0395(4)
F8 0.3644(6) 0.1925(4) 0.2989(5) 0.1123(4) 0.1538(4) 0.1180(4)
F9 0.2576(5) 0.1705(4) 0.1785(4) 0.0605(3) -0.0103(4) 0.0272(4)
C1 0.0990(3) 0.0698(3) 0.0476(2) -0.0099(2) 0.0117(2) 0.0234(2)
C2 0.0661(3) 0.0786(3) 0.0630(3) -0.0126(2) -0.0067(2) 0.0005(2)
C3 0.0559(2) 0.0742(3) 0.0844(3) -0.0219(2) 0.0221(2) -0.0127(2)
C4 0.0506(3) 0.1142(4) 0.0905(3) -0.0253(3) 0.0091(2) 0.0013(3)
C5 0.0621(2) 0.0538(2) 0.0701(3) 0.0157(2) 0.0053(2) 0.0024(2)
C6 0.1111(3) 0.0964(3) 0.0482(2) -0.0096(2) 0.0236(2) -0.0134(3)
C7 0.0760(3) 0.1141(4) 0.0879(3) -0.0120(3) 0.0187(3) -0.0178(3)
C8 0.0857(3) 0.0841(3) 0.0783(3) -0.0264(3) 0.0263(2) -0.0128(3)
C9 0.1055(4) 0.1064(3) 0.1031(3) -0.0476(3) 0.0203(3) -0.0395(3)
C10 0.0554(2) 0.0742(3) 0.0750(3) -0.0074(2) -0.0123(2) 0.0048(2)
C11 0.0778(3) 0.0698(3) 0.0603(2) -0.0073(2) 0.0143(2) 0.0322(2)
C12 0.0876(3) 0.0485(2) 0.0737(3) 0.0013(2) -0.0130(2) -0.0076(2)
C13 0.1127(3) 0.0580(2) 0.0550(2) -0.0146(2) 0.0120(2) -0.0123(3)
C14 0.0762(3) 0.0603(2) 0.0615(2) 0.0058(2) -0.0073(2) -0.0092(2)
C15 0.0776(3) 0.1037(4) 0.0906(3) -0.0302(3) -0.0071(3) -0.0029(3)
C16 0.0654(3) 0.0842(3) 0.0819(3) -0.0230(3) -0.0019(2) -0.0063(2)
C17 0.0691(3) 0.0821(3) 0.0788(3) -0.0036(3) 0.0142(2) -0.0071(2)
C18 0.0914(3) 0.0779(3) 0.0593(2) -0.0265(2) -0.0233(2) 0.0144(3)
C19 0.0815(3) 0.0978(3) 0.0942(3) -0.0431(3) -0.0075(3) -0.0184(3)
C20 0.0852(3) 0.0612(3) 0.1241(4) -0.0236(3) 0.0313(3) -0.0164(2)
C21 0.0519(2) 0.0745(3) 0.0762(3) -0.0143(2) 0.0055(2) -0.0178(2)
C22 0.0573(2) 0.0483(2) 0.0698(2) -0.0167(2) -0.0041(2) -0.0088(2)
C23 0.0684(3) 0.0674(3) 0.0648(3) -0.0118(2) 0.0083(2) 0.0039(2)
C24 0.0379(2) 0.03210(18) 0.1004(3) 0.0010(2) 0.0055(2) -0.01094(16)
C25 0.0721(3) 0.03182(18) 0.0671(2) 0.00550(19) -0.0265(2) -0.00278(19)
C26 0.03380(19) 0.04293(19) 0.0724(2) 0.0015(2) -0.00749(18) -0.01570(16)
C27 0.0862(3) 0.0495(2) 0.02948(18) -0.00364(17) 0.01417(18) 0.0116(2)
C29 0.0608(3) 0.0793(3) 0.0685(3) -0.0020(2) -0.0050(2) 0.0046(2)
C30 0.0716(3) 0.0989(3) 0.0527(2) 0.0100(2) 0.0107(2) 0.0284(2)
C31 0.0786(3) 0.1233(4) 0.0800(3) 0.0577(3) 0.0140(2) 0.0191(3)
C32 0.1165(4) 0.0540(3) 0.1067(3) 0.0133(3) -0.0517(3) 0.0141(3)
C33 0.0483(2) 0.0673(2) 0.0837(3) 0.0184(2) 0.0031(2) 0.02816(19)
C34 0.0823(4) 0.1470(5) 0.1210(4) 0.0011(4) -0.0058(3) -0.0222(4)
C35 0.1085(4) 0.1870(6) 0.0694(3) -0.0289(4) -0.0217(3) -0.0085(4)
C36 0.0942(4) 0.2079(6) 0.1291(4) 0.0807(4) 0.0079(3) -0.0375(4)
C37 0.1963(7) 0.0844(4) 0.1700(6) -0.0141(4) -0.0433(5) -0.0066(5)
C38 0.1070(4) 0.1190(4) 0.1375(4) 0.0207(4) 0.0553(3) 0.0401(3)
C39 0.0531(4) 0.0470(4) 0.0772(4) 0.0058(4) -0.0037(4) 0.0047(3)
C40 0.0702(4) 0.0482(4) 0.1014(5) -0.0134(4) 0.0119(4) 0.0198(3)
C41 0.0982(5) 0.0695(5) 0.0902(5) -0.0007(4) 0.0164(5) -0.0328(4)
C42 0.0773(4) 0.1467(6) 0.0574(4) 0.0000(4) -0.0200(3) -0.0842(4)
C43 0.1310(7) 0.0245(4) 0.1633(8) -0.0017(5) -0.0169(7) -0.0039(4)
C44 0.1900(7) 0.1203(5) 0.0324(3) -0.0304(4) 0.0093(4) 0.0862(5)
C45 0.1229(7) 0.3784(17) 0.1536(8) -0.0351(10) 0.0757(6) 0.0935(8)
C46 0.1661(7) 0.2397(10) 0.0400(4) 0.0026(6) 0.0178(5) 0.1200(6)
C47 0.1058(5) 0.0445(4) 0.1458(6) 0.0373(4) 0.0696(4) 0.0051(4)
C48 0.1441(5) 0.1250(6) 0.1130(5) 0.0168(5) -0.0975(4) -0.0827(4)
C44' 0.0789(9) 0.1950(14) 0.1214(10) 0.0749(10) 0.0011(8) 0.0089(10)
C45' 0.659(2) 0.0658(11) 0.756(2) -0.0554(13) -0.6234(13) -0.0048(13)
C46' 0.0620(7) 0.506(3) 0.0443(6) 0.0407(12) 0.0291(6) 0.0947(12)
C47' 0.2779(15) 0.0735(9) 0.1263(8) 0.0021(8) -0.1427(8) 0.0024(10)
C48' 0.735(4) 0.1725(18) 0.1765(14) 0.0310(14) -0.2479(17) -0.163(2)
C49 0.0690(5) 0.0604(4) 0.0547(4) -0.0065(4) -0.0270(4) 0.0028(4)
C50 0.1016(6) 0.0567(4) 0.1295(6) 0.0598(4) 0.0300(5) 0.0156(4)
C51 0.1528(8) 0.0442(4) 0.0784(5) 0.0232(4) -0.0546(5) 0.0083(5)
C53 0.1612(7) 0.0403(4) 0.1007(6) 0.0024(4) -0.0809(5) 0.0179(5)
C54 0.1801(10) 0.0868(7) 0.1142(8) 0.0023(6) 0.0188(8) -0.0264(7)
C56 0.2327(12) 0.2229(12) 0.0517(5) 0.0326(7) 0.0240(7) 0.1065(9)
C57 0.1827(8) 0.1091(6) 0.1105(6) -0.0468(5) -0.0950(5) 0.0886(5)
C58 0.0882(6) 0.1492(8) 0.1342(8) -0.0114(7) 0.0452(5) 0.0541(5)
C55' 0.2069(15) 0.1409(10) 0.1326(10) -0.0856(8) 0.0455(10) -0.0376(11)
C56' 0.1374(9) 0.1169(9) 0.1267(8) 0.0184(8) -0.0943(6) 0.0048(8)
C57' 0.1908(12) 0.0680(6) 0.1076(8) 0.0476(6) 0.0269(8) 0.0626(7)
C58' 0.1351(10) 0.1073(8) 0.1742(10) -0.0805(7) -0.0857(8) 0.0358(8)
C61 0.1026(6) 0.0310(3) 0.0970(6) 0.0462(4) 0.0141(5) -0.0129(4)
C62 0.1694(8) 0.0707(5) 0.0702(5) 0.0296(5) 0.0637(5) 0.0663(5)
C64 0.1212(7) 0.0814(6) 0.0359(4) 0.0016(4) -0.0250(5) 0.0385(5)
C65 0.1215(7) 0.0798(6) 0.2484(11) -0.0430(7) 0.1116(6) 0.0283(5)
C66 0.2231(13) 0.0439(5) 0.1112(8) 0.0138(6) 0.0391(8) 0.0076(7)
C67 0.1235(8) 0.0697(6) 0.0806(6) -0.0030(5) 0.0104(6) -0.0358(5)
C68 0.1042(6) 0.1190(7) 0.0583(5) -0.0302(5) -0.0356(5) 0.0629(5)
C59' 0.0207(4) 0.0821(5) 0.1145(7) 0.0256(5) -0.0085(4) 0.0295(4)
C63' 1.302(3) 0.1016(11) 0.5391(13) -0.0655(10) 0.7672(10) -0.1462(14)
C64' 0.1937(10) 0.0286(4) 0.1491(8) -0.0187(5) -0.0913(7) 0.0384(5)
C65' 0.1001(8) 0.0827(7) 0.1556(10) -0.0023(7) 0.0177(7) -0.0167(6)
C66' 0.0961(6) 0.0962(7) 0.1010(6) 0.0202(6) 0.0657(5) 0.0264(5)
C67' 0.2406(11) 0.1384(8) 0.0847(7) -0.0293(7) 0.0725(7) -0.1083(7)
C68' 0.0940(5) 0.0999(7) 0.2565(10) -0.0704(7) 0.1312(5) -0.0463(5)
C69 0.1257(4) 0.0583(2) 0.1003(3) -0.0411(2) -0.0032(3) 0.0385(2)
C70 0.1811(6) 0.0832(4) 0.1725(6) -0.0031(4) 0.0127(5) -0.0289(4)
C71 0.1456(5) 0.1563(6) 0.1154(4) 0.0258(4) 0.0251(4) -0.0078(5)

loop_
_atom_type_symbol
_atom_type_description
_atom_type_scat_dispersion_real
_atom_type_scat_dispersion_imag
_atom_type_scat_source
C C 0.0033 0.0016 'International Tables Vol C Tables 4.2.6.8 and 6.1.1.4'
H H 0.0000 0.0000 'International Tables Vol C Tables 4.2.6.8 and 6.1.1.4'
N N 0.0061 0.0033 'International Tables Vol C Tables 4.2.6.8 and 6.1.1.4'
O O 0.0106 0.0060 'International Tables Vol C Tables 4.2.6.8 and 6.1.1.4'
F F 0.0171 0.0103 'International Tables Vol C Tables 4.2.6.8 and 6.1.1.4'
S S 0.1246 0.1234 'International Tables Vol C Tables 4.2.6.8 and 6.1.1.4'
Ir Ir -1.4442 7.9887 'International Tables Vol C Tables 4.2.6.8 and 6.1.1.4'

loop_
_geom_angle_atom_site_label_1
_geom_angle_atom_site_label_2
_geom_angle_atom_site_label_3
_geom_angle
C32 Ir1 C33 39.788(18)
C32 Ir1 N1 97.27(3)
C33 Ir1 N1 120.22(2)
C32 Ir1 C31 39.16(2)
C33 Ir1 C31 66.888(19)
N1 Ir1 C31 108.21(2)
C32 Ir1 C30 64.35(2)
C33 Ir1 C30 63.920(18)
N1 Ir1 C30 146.739(16)
C31 Ir1 C30 40.01(2)
C32 Ir1 C29 64.46(2)
C33 Ir1 C29 38.60(2)
N1 Ir1 C29 158.704(16)
C31 Ir1 C29 65.22(2)
C30 Ir1 C29 36.420(17)
C32 Ir1 O1 149.779(18)
C33 Ir1 O1 155.593(14)
N1 Ir1 O1 83.85(2)
C31 Ir1 O1 111.774(19)
C30 Ir1 O1 98.729(17)
C29 Ir1 O1 117.44(2)
C32 Ir1 O2 132.633(19)
C33 Ir1 O2 99.209(18)
N1 Ir1 O2 84.88(2)
C31 Ir1 O2 164.248(15)
C30 Ir1 O2 128.20(2)
C29 Ir1 O2 99.40(2)
O1 Ir1 O2 77.587(18)
O6 Ir2 C43 106.505(11)
O6 Ir2 N2 85.113(19)
C43 Ir2 N2 140.137(16)
O6 Ir2 C39' 147.249(11)
C43 Ir2 C39' 49.1
N2 Ir2 C39' 127.610(16)
O6 Ir2 O5 75.27(2)
C43 Ir2 O5 135.762(14)
N2 Ir2 O5 83.84(3)
C39' Ir2 O5 106.26(2)
O6 Ir2 C42 124.137(13)
C43 Ir2 C42 38.7
N2 Ir2 C42 103.15(3)
C39' Ir2 C42 54.1
O5 Ir2 C42 159.446(11)
O6 Ir2 C39 120.998(15)
C43 Ir2 C39 38.6
N2 Ir2 C39 153.886(12)
C39' Ir2 C39 26.3
O5 Ir2 C39 101.43(2)
C42 Ir2 C39 64.0
O6 Ir2 C40' 148.340(9)
C43 Ir2 C40' 52.4
N2 Ir2 C40' 98.42(3)
C39' Ir2 C40' 39.9
O5 Ir2 C40' 136.328(17)
C42 Ir2 C40' 24.4
C39 Ir2 C40' 60.1
O6 Ir2 C43' 107.705(14)
C43 Ir2 C43' 28.6
N2 Ir2 C43' 164.457(10)
C39' Ir2 C43' 39.9
O5 Ir2 C43' 107.55(2)
C42 Ir2 C43' 62.6
C39 Ir2 C43' 15.8
C40' Ir2 C43' 66.0
O6 Ir2 C41 160.519(9)
C43 Ir2 C41 63.6
N2 Ir2 C41 92.83(2)
C39' Ir2 C41 38.5
O5 Ir2 C41 123.839(18)
C42 Ir2 C41 37.7
C39 Ir2 C41 62.8
C40' Ir2 C41 13.4
C43' Ir2 C41 72.1
O6 Ir2 C40 156.046(11)
C43 Ir2 C40 63.5
N2 Ir2 C40 116.869(14)
C39' Ir2 C40 14.4
O5 Ir2 C40 96.649(18)
C42 Ir2 C40 62.9
C39 Ir2 C40 37.5
C40' Ir2 C40 43.5
C43' Ir2 C40 52.5
C41 Ir2 C40 37.0
O6 Ir2 C41' 109.991(17)
C43 Ir2 C41' 36.7
N2 Ir2 C41' 103.39(3)
C39' Ir2 C41' 65.4
O5 Ir2 C41' 171.201(8)
C42 Ir2 C41' 14.1
C39 Ir2 C41' 69.9
C40' Ir2 C41' 38.5
C43' Ir2 C41' 64.4
C41 Ir2 C41' 51.6
C40 Ir2 C41' 75.7
C50' Ir3 C51' 40.0
C50' Ir3 C49' 40.0
C51' Ir3 C49' 66.8
C50' Ir3 O3 165.992(9)
C51' Ir3 O3 133.948(15)
C49' Ir3 O3 129.518(9)
C50' Ir3 N3 108.17(2)
C51' Ir3 N3 94.72(2)
C49' Ir3 N3 146.448(17)
O3 Ir3 N3 83.681(19)
C50' Ir3 C52 44.4
C51' Ir3 C52 7.2
C49' Ir3 C52 66.5
O3 Ir3 C52 128.084(14)
N3 Ir3 C52 98.61(2)
C50' Ir3 C53 66.4
C51' Ir3 C53 45.5
C49' Ir3 C53 59.4
O3 Ir3 C53 100.658(15)
N3 Ir3 C53 126.97(2)
C52 Ir3 C53 38.7
C50' Ir3 C52' 66.6
C51' Ir3 C52' 39.5
C49' Ir3 C52' 66.2
O3 Ir3 C52' 101.624(14)
N3 Ir3 C52' 117.47(2)
C52 Ir3 C52' 32.3
C53 Ir3 C52' 9.6
C50' Ir3 C53' 66.5
C51' Ir3 C53' 66.2
C49' Ir3 C53' 39.4
O3 Ir3 C53' 99.625(17)
N3 Ir3 C53' 156.582(15)
C52 Ir3 C53' 61.0
C53 Ir3 C53' 29.6
C52' Ir3 C53' 39.1
C50' Ir3 O4 110.610(15)
C51' Ir3 O4 148.341(12)
C49' Ir3 O4 97.76(2)
O3 Ir3 O4 77.456(13)
N3 Ir3 O4 83.63(2)
C52 Ir3 O4 154.448(11)
C53 Ir3 O4 149.241(10)
C52' Ir3 O4 158.801(10)
C53' Ir3 O4 119.761(16)
C50' Ir3 C51 7.2
C51' Ir3 C51 33.6
C49' Ir3 C51 45.9
O3 Ir3 C51 165.001(10)
N3 Ir3 C51 103.47(2)
C52 Ir3 C51 38.5
C53 Ir3 C51 64.5
C52' Ir3 C51 63.4
C53' Ir3 C51 68.6
O4 Ir3 C51 116.099(13)
C50' Ir3 C49 60.8
C51' Ir3 C49 68.5
C49' Ir3 C49 29.2
O3 Ir3 C49 105.883(15)
N3 Ir3 C49 163.055(12)
C52 Ir3 C49 64.5
C53 Ir3 C49 38.5
C52' Ir3 C49 47.6
C53' Ir3 C49 10.9
O4 Ir3 C49 111.812(19)
C51 Ir3 C49 64.1
N4 Ir4 C60 96.656(18)
N4 Ir4 C59 126.425(17)
C60 Ir4 C59 39.8
N4 Ir4 C61' 131.162(19)
C60 Ir4 C61' 61.6
C59 Ir4 C61' 64.8
N4 Ir4 C62' 165.159(10)
C60 Ir4 C62' 68.6
C59 Ir4 C62' 42.3
C61' Ir4 C62' 40.6
N4 Ir4 C61 101.27(2)
C60 Ir4 C61 39.5
C59 Ir4 C61 66.2
C61' Ir4 C61 33.8
C62' Ir4 C61 66.3
N4 Ir4 O7 82.518(16)
C60 Ir4 O7 154.116(8)
C59 Ir4 O7 150.942(10)
C61' Ir4 O7 99.532(18)
C62' Ir4 O7 109.703(11)
C61 Ir4 O7 115.108(16)
N4 Ir4 C60' 98.73(2)
C60 Ir4 C60' 30.3
C59 Ir4 C60' 60.3
C61' Ir4 C60' 40.4
C62' Ir4 C60' 67.7
C61 Ir4 C60' 9.4
O7 Ir4 C60' 124.037(13)
N4 Ir4 C63 162.792(11)
C60 Ir4 C63 66.1
C59 Ir4 C63 39.4
C61' Ir4 C63 41.3
C62' Ir4 C63 2.9
C61 Ir4 C63 65.5
O7 Ir4 C63 112.638(11)
C60' Ir4 C63 66.4
N4 Ir4 O8 83.51(2)
C60 Ir4 O8 129.47(2)
C59 Ir4 O8 102.059(16)
C61' Ir4 O8 144.789(8)
C62' Ir4 O8 107.137(15)
C61 Ir4 O8 167.971(10)
O7 Ir4 O8 76.29(2)
C60' Ir4 O8 159.667(12)
C63 Ir4 O8 107.369(14)
N4 Ir4 C62 135.130(18)
C60 Ir4 C62 65.8
C59 Ir4 C62 65.7
C61' Ir4 C62 5.1
C62' Ir4 C62 37.8
C61 Ir4 C62 38.9
O7 Ir4 C62 96.578(18)
C60' Ir4 C62 45.5
C63 Ir4 C62 38.9
O8 Ir4 C62 140.150(8)
N4 Ir4 C63' 130.414(16)
C60 Ir4 C63' 46.9
C59 Ir4 C63' 7.2
C61' Ir4 C63' 67.5
C62' Ir4 C63' 40.0
C61 Ir4 C63' 72.3
O7 Ir4 C63' 145.766(11)
C60' Ir4 C63' 66.9
C63 Ir4 C63' 37.1
O8 Ir4 C63' 96.156(16)
C62 Ir4 C63' 67.7
C7 N1 C3 116.61(4)
C7 N1 Ir1 121.03(3)
C3 N1 Ir1 122.11(3)
C8 N2 C12 118.11(4)
C8 N2 Ir2 123.13(3)
C12 N2 Ir2 118.14(3)
C15 N3 C19 118.64(4)
C15 N3 Ir3 123.03(3)
C19 N3 Ir3 117.34(3)
C20 N4 C24 117.39(4)
C20 N4 Ir4 122.83(3)
C24 N4 Ir4 119.59(3)
C1 N5 N6 105.91(4)
C2 N6 N5 106.44(4)
C13 N7 N8 103.84(4)
C14 N8 N7 107.43(4)
C25 O1 Ir1 113.85(3)
C26 O2 Ir1 112.48(3)
C25 O3 Ir3 114.53(3)
C26 O4 Ir3 113.02(2)
C27 O5 Ir2 115.72(3)
C28 O6 Ir2 120.39(3)
C27 O7 Ir4 115.27(3)
C28 O8 Ir4 113.89(3)
C1 O9 C2 103.95(4)
C14 O10 C13 99.50(4)
O12 S1 O11 113.48(4)
O12 S1 O13 121.51(3)
O11 S1 O13 113.60(4)
O12 S1 C69 105.36(3)
O11 S1 C69 96.33(4)
O13 S1 C69 101.87(3)
O14 S2 O16 114.55(3)
O14 S2 O15 116.85(3)
O16 S2 O15 117.25(3)
O14 S2 C70 105.06(3)
O16 S2 C70 99.18(4)
O15 S2 C70 99.85(3)
O19 S3 O18 117.68(4)
O19 S3 O17 114.92(4)
O18 S3 O17 110.38(3)
O19 S3 C71 102.02(4)
O18 S3 C71 102.40(4)
O17 S3 C71 107.77(3)
N5 C1 O9 111.54(4)
N5 C1 C5 130.80(4)
O9 C1 C5 117.14(4)
N6 C2 O9 111.84(4)
N6 C2 C10 129.10(4)
O9 C2 C10 118.77(4)
C4 C3 N1 122.94(4)
C3 C4 C5 120.97(4)
C6 C5 C1 122.17(4)
C6 C5 C4 117.70(4)
C1 C5 C4 120.13(4)
C5 C6 C7 118.24(4)
N1 C7 C6 123.16(5)
C9 C8 N2 123.22(5)
C8 C9 C10 123.28(5)
C9 C10 C11 115.55(4)
C9 C10 C2 126.75(4)
C11 C10 C2 117.67(4)
C12 C11 C10 121.14(4)
C11 C12 N2 118.12(4)
N7 C13 O10 114.97(4)
N7 C13 C17 128.83(4)
O10 C13 C17 116.20(4)
N8 C14 O10 114.21(4)
N8 C14 C22 127.28(4)
O10 C14 C22 118.47(4)
C16 C15 N3 119.78(5)
C17 C16 C15 124.58(5)
C16 C17 C18 116.00(4)
C16 C17 C13 123.61(4)
C18 C17 C13 120.28(4)
C19 C18 C17 121.03(4)
C18 C19 N3 119.85(5)
C21 C20 N4 124.97(5)
C20 C21 C22 118.10(4)
C23 C22 C21 118.34(4)
C23 C22 C14 119.05(4)
C21 C22 C14 122.52(4)
C22 C23 C24 120.66(4)
N4 C24 C23 119.95(4)
O1 C25 O3 127.39(4)
O1 C25 C26 115.97(4)
O3 C25 C26 116.64(4)
O2 C26 O4 124.19(4)
O2 C26 C25 119.30(4)
O4 C26 C25 116.37(3)
O5 C27 O7 128.18(4)
O5 C27 C28 114.91(4)
O7 C27 C28 116.88(3)
O6 C28 O8 131.49(4)
O6 C28 C27 112.83(4)
O8 C28 C27 115.65(4)
C30 C29 C33 110.12(4)
C30 C29 C34 132.34(4)
C33 C29 C34 117.52(4)
C30 C29 Ir1 71.66(3)
C33 C29 Ir1 69.49(3)
C34 C29 Ir1 126.43(3)
C29 C30 C31 110.78(4)
C29 C30 C35 126.04(5)
C31 C30 C35 122.95(4)
C29 C30 Ir1 71.92(3)
C31 C30 Ir1 69.91(2)
C35 C30 Ir1 120.77(3)
C32 C31 C36 126.10(5)
C32 C31 C30 103.19(4)
C36 C31 C30 130.40(5)
C32 C31 Ir1 69.27(3)
C36 C31 Ir1 128.65(4)
C30 C31 Ir1 70.09(3)
C31 C32 C33 110.05(4)
C31 C32 C37 124.98(5)
C33 C32 C37 124.97(5)
C31 C32 Ir1 71.58(3)
C33 C32 Ir1 70.28(3)
C37 C32 Ir1 125.01(4)
C29 C33 C32 105.79(4)
C29 C33 C38 123.89(4)
C32 C33 C38 130.20(4)
C29 C33 Ir1 71.91(3)
C32 C33 Ir1 69.93(3)
C38 C33 Ir1 125.70(4)
C43 C39 C40 108.0
C43 C39 C44 126.0
C40 C39 C44 126.0
C43 C39 Ir2 68.8
C40 C39 Ir2 73.8
C44 C39 Ir2 123.0
C41 C40 C39 108.0
C41 C40 C45 126.0
C39 C40 C45 126.0
C41 C40 Ir2 71.2
C39 C40 Ir2 68.7
C45 C40 Ir2 125.7
C40 C41 C42 108.0
C40 C41 C46 126.0
C42 C41 C46 126.0
C40 C41 Ir2 71.8
C42 C41 Ir2 68.4
C46 C41 Ir2 125.4
C41 C42 C43 108.0
C41 C42 C47 126.0
C43 C42 C47 126.0
C41 C42 Ir2 73.9
C43 C42 Ir2 69.2
C47 C42 Ir2 122.5
C39 C43 C42 108.0
C39 C43 C48 126.0
C42 C43 C48 126.0
C39 C43 Ir2 72.6
C42 C43 Ir2 72.1
C48 C43 Ir2 121.0
C43' C39' C40' 108.0
C43' C39' C44' 126.0
C40' C39' C44' 126.0
C43' C39' Ir2 72.4
C40' C39' Ir2 72.1
C44' C39' Ir2 121.2
C39' C40' C41' 108.0
C39' C40' C45' 126.0
C41' C40' C45' 126.0
C39' C40' Ir2 68.0
C41' C40' Ir2 74.3
C45' C40' Ir2 123.4
C42' C41' C40' 108.0
C42' C41' C46' 126.0
C40' C41' C46' 126.0
C42' C41' Ir2 71.3
C40' C41' Ir2 67.2
C46' C41' Ir2 127.0
C41' C42' C43' 108.0
C41' C42' C47' 126.0
C43' C42' C47' 126.0
C41' C42' Ir2 71.0
C43' C42' Ir2 67.4
C47' C42' Ir2 127.1
C39' C43' C42' 108.0
C39' C43' C48' 126.0
C42' C43' C48' 126.0
C39' C43' Ir2 67.7
C42' C43' Ir2 74.2
C48' C43' Ir2 123.6
C53 C49 C50 108.0
C53 C49 C54 126.0
C50 C49 C54 126.0
C53 C49 Ir3 70.0
C50 C49 Ir3 71.4
C54 C49 Ir3 124.3
C51 C50 C49 108.0
C51 C50 C55 126.0
C49 C50 C55 126.0
C51 C50 Ir3 70.4
C49 C50 Ir3 70.5
C55 C50 Ir3 124.8
C52 C51 C50 108.0
C52 C51 C56 126.0
C50 C51 C56 126.0
C52 C51 Ir3 70.0
C50 C51 Ir3 71.4
C56 C51 Ir3 124.2
C53 C52 C51 108.0
C53 C52 C57 126.0
C51 C52 C57 126.0
C53 C52 Ir3 70.7
C51 C52 Ir3 71.5
C57 C52 Ir3 123.4
C52 C53 C49 108.0
C52 C53 C58 126.0
C49 C53 C58 126.0
C52 C53 Ir3 70.6
C49 C53 Ir3 71.6
C58 C53 Ir3 123.4
C50' C49' C53' 108.0
C50' C49' C54' 126.0
C53' C49' C54' 126.0
C50' C49' Ir3 69.1
C53' C49' Ir3 71.6
C54' C49' Ir3 124.9
C49' C50' C51' 108.0
C49' C50' C55' 126.0
C51' C50' C55' 126.0
C49' C50' Ir3 70.9
C51' C50' Ir3 70.7
C55' C50' Ir3 124.0
C52' C51' C50' 108.0
C52' C51' C56' 126.0
C50' C51' C56' 126.0
C52' C51' Ir3 71.6
C50' C51' Ir3 69.3
C56' C51' Ir3 124.7
C51' C52' C53' 108.0
C51' C52' C57' 126.0
C53' C52' C57' 126.0
C51' C52' Ir3 68.9
C53' C52' Ir3 70.6
C57' C52' Ir3 126.1
C52' C53' C49' 108.0
C52' C53' C58' 126.0
C49' C53' C58' 126.0
C52' C53' Ir3 70.3
C49' C53' Ir3 69.1
C58' C53' Ir3 126.2
C60 C59 C63 108.0
C60 C59 C64 126.0
C63 C59 C64 126.0
C60 C59 Ir4 70.0
C63 C59 Ir4 71.7
C64 C59 Ir4 123.9
C59 C60 C61 108.0
C59 C60 C65 126.0
C61 C60 C65 126.0
C59 C60 Ir4 70.2
C61 C60 Ir4 71.6
C65 C60 Ir4 123.8
C62 C61 C60 108.0
C62 C61 C66 126.0
C60 C61 C66 126.0
C62 C61 Ir4 71.5
C60 C61 Ir4 69.0
C66 C61 Ir4 125.2
C61 C62 C63 108.0
C61 C62 C67 126.0
C63 C62 C67 126.0
C61 C62 Ir4 69.6
C63 C62 Ir4 69.8
C67 C62 Ir4 126.1
C59 C63 C62 108.0
C59 C63 C68 126.0
C62 C63 C68 126.0
C59 C63 Ir4 68.9
C62 C63 Ir4 71.3
C68 C63 Ir4 125.4
C63' C59' C60' 108.0
C63' C59' C64' 126.0
C60' C59' C64' 126.0
C63' C59' Ir4 70.0
C60' C59' Ir4 68.8
C64' C59' Ir4 126.8
C59' C60' C61' 108.0
C59' C60' C65' 126.0
C61' C60' C65' 126.0
C59' C60' Ir4 71.5
C61' C60' Ir4 68.7
C65' C60' Ir4 125.4
C62' C61' C60' 108.0
C62' C61' C66' 126.0
C60' C61' C66' 126.0
C62' C61' Ir4 70.4
C60' C61' Ir4 70.9
C66' C61' Ir4 124.3
C63' C62' C61' 108.0
C63' C62' C67' 126.0
C61' C62' C67' 126.0
C63' C62' Ir4 71.5
C61' C62' Ir4 69.1
C67' C62' Ir4 125.0
C59' C63' C62' 108.0
C59' C63' C68' 126.0
C62' C63' C68' 126.0
C59' C63' Ir4 70.5
C62' C63' Ir4 68.5
C68' C63' Ir4 126.5
F1 C69 F2 115.91(5)
F1 C69 F3 105.41(5)
F2 C69 F3 101.62(5)
F1 C69 S1 119.96(4)
F2 C69 S1 112.10(4)
F3 C69 S1 97.84(4)
F6 C70 F5 117.34(6)
F6 C70 F4 105.74(6)
F5 C70 F4 98.42(5)
F6 C70 S2 114.52(5)
F5 C70 S2 107.74(5)
F4 C70 S2 111.94(5)
F9 C71 F8 109.37(6)
F9 C71 F7 98.60(6)
F8 C71 F7 98.75(6)
F9 C71 S3 119.13(5)
F8 C71 S3 113.98(5)
F7 C71 S3 114.18(5)

loop_
_geom_bond_atom_site_label_1
_geom_bond_atom_site_label_2
_geom_bond_distance
Ir1 C32 2.1029(7)
Ir1 C33 2.1075(7)
Ir1 N1 2.1100(5)
Ir1 C31 2.1333(7)
Ir1 C30 2.1358(7)
Ir1 C29 2.1389(7)
Ir1 O1 2.1442(5)
Ir1 O2 2.1499(6)
Ir2 O6 2.0133(6)
Ir2 C43 2.1108
Ir2 N2 2.1222(6)
Ir2 C39' 2.1346
Ir2 O5 2.1449(5)
Ir2 C42 2.1487
Ir2 C39 2.1612
Ir2 C40' 2.1915
Ir2 C43' 2.1987
Ir2 C41 2.2209
Ir2 C40 2.2284
Ir2 C41' 2.2876
Ir3 C50' 2.0919
Ir3 C51' 2.1103
Ir3 C49' 2.1164
Ir3 O3 2.1220(6)
Ir3 N3 2.1344(6)
Ir3 C52 2.1443
Ir3 C53 2.1453
Ir3 C52' 2.1458
Ir3 C53' 2.1496
Ir3 O4 2.1553(6)
Ir3 C51 2.1648
Ir3 C49 2.1664
Ir4 N4 2.1016(7)
Ir4 C60 2.1197
Ir4 C59 2.1229
Ir4 C61' 2.1261
Ir4 C62' 2.1444
Ir4 C61 2.1549
Ir4 O7 2.1567(6)
Ir4 C60' 2.1569
Ir4 C63 2.1600
Ir4 O8 2.1623(6)
Ir4 C62 2.1795
Ir4 C63' 2.1862
N1 C7 1.3357(7)
N1 C3 1.3404(7)
N2 C8 1.3353(7)
N2 C12 1.3980(7)
N3 C15 1.3637(7)
N3 C19 1.3807(7)
N4 C20 1.3394(6)
N4 C24 1.3552(6)
N5 C1 1.3047(7)
N5 N6 1.3914(6)
N6 C2 1.2896(7)
N7 C13 1.2754(7)
N7 N8 1.3975(6)
N8 C14 1.2581(6)
O1 C25 1.2360(5)
O2 C26 1.2139(5)
O3 C25 1.2519(5)
O4 C26 1.2602(5)
O5 C27 1.2092(5)
O6 C28 1.2381(6)
O7 C27 1.2352(5)
O8 C28 1.2874(6)
O9 C1 1.3393(6)
O9 C2 1.3447(6)
O10 C14 1.3527(6)
O10 C13 1.3730(6)
O11 S1 1.4111(6)
O12 S1 1.3500(6)
O13 S1 1.4155(5)
O14 S2 1.4108(6)
O15 S2 1.4400(5)
O16 S2 1.4312(6)
O17 S3 1.4189(7)
O18 S3 1.4070(6)
O19 S3 1.3416(6)
S1 C69 1.7552(6)
S2 C70 1.8108(9)
S3 C71 1.6918(8)
F1 C69 1.1810(7)
F2 C69 1.2846(7)
F3 C69 1.4609(8)
F4 C70 1.4130(8)
F5 C70 1.3300(9)
F6 C70 1.2404(8)
F7 C71 1.2960(9)
F8 C71 1.2952(9)
F9 C71 1.2817(9)
C1 C5 1.4214(6)
C2 C10 1.4246(7)
C3 C4 1.3251(7)
C4 C5 1.4377(7)
C5 C6 1.3090(7)
C6 C7 1.4467(7)
C8 C9 1.3057(7)
C9 C10 1.3507(7)
C10 C11 1.4142(7)
C11 C12 1.3884(7)
C13 C17 1.4706(7)
C14 C22 1.4616(7)
C15 C16 1.3517(7)
C16 C17 1.3022(7)
C17 C18 1.4349(7)
C18 C19 1.3439(7)
C20 C21 1.3383(7)
C21 C22 1.3929(7)
C22 C23 1.3585(6)
C23 C24 1.3958(7)
C25 C26 1.5544(6)
C27 C28 1.5512(7)
C29 C30 1.3359(7)
C29 C33 1.4039(7)
C29 C34 1.5113(8)
C30 C31 1.4603(8)
C30 C35 1.5097(8)
C31 C32 1.4198(7)
C31 C36 1.4279(8)
C32 C33 1.4327(7)
C32 C37 1.5496(8)
C33 C38 1.5346(8)
C39 C43 1.4118
C39 C40 1.4119
C39 C44 1.5008
C40 C41 1.4118
C40 C45 1.5008
C41 C42 1.4118
C41 C46 1.5008
C42 C43 1.4119
C42 C47 1.5008
C43 C48 1.5008
C39' C43' 1.4787
C39' C40' 1.4787
C39' C44' 1.5720
C40' C41' 1.4788
C40' C45' 1.5719
C41' C42' 1.4787
C41' C46' 1.5719
C42' C43' 1.4787
C42' C47' 1.5720
C43' C48' 1.5720
C49 C53 1.4208
C49 C50 1.4208
C49 C54 1.5103
C50 C51 1.4208
C50 C55 1.5103
C51 C52 1.4208
C51 C56 1.5103
C52 C53 1.4207
C52 C57 1.5103
C53 C58 1.5103
C49' C50' 1.4378
C49' C53' 1.4380
C49' C54' 1.5285
C50' C51' 1.4379
C50' C55' 1.5285
C51' C52' 1.4379
C51' C56' 1.5285
C52' C53' 1.4379
C52' C57' 1.5285
C53' C58' 1.5285
C59 C60 1.4434
C59 C63 1.4435
C59 C64 1.5344
C60 C61 1.4435
C60 C65 1.5344
C61 C62 1.4435
C61 C66 1.5344
C62 C63 1.4435
C62 C67 1.5344
C63 C68 1.5345
C59' C63' 1.4800
C59' C60' 1.4800
C59' C64' 1.5734
C60' C61' 1.4801
C60' C65' 1.5733
C61' C62' 1.4801
C61' C66' 1.5733
C62' C63' 1.4801
C62' C67' 1.5734
C63' C68' 1.5734
